data_7046967
loop_
_publ_author_name
'Daneshmand, Pargol'
'Pinon, Leena'
'Schaper, Frank'

_publ_section_title
;
 Dinuclear iminophenoxide copper complexes in rac-lactide polymerisation.
;
_journal_issue 30
_journal_name_full 'Dalton transactions (Cambridge, England : 2003)'
_journal_page_first 10147
_journal_page_last 10161
_journal_paper_doi 10.1039/c8dt02140f
_journal_volume 47
_journal_year 2018
_chemical_formula_moiety 'C40 H32 Cl4 Cu2 N4 O4'
_chemical_formula_sum 'C40 H32 Cl4 Cu2 N4 O4'
_chemical_formula_weight 901.57
_space_group_crystal_system monoclinic
_space_group_IT_number 14
_space_group_name_Hall '-P 2yn'
_space_group_name_H-M_alt 'P 1 21/n 1'
_symmetry_space_group_name_Hall '-P 2yn'
_symmetry_space_group_name_H-M 'P 1 21/n 1'
_atom_sites_solution_hydrogens geom
_atom_sites_solution_primary dual
_atom_sites_solution_secondary difmap
_audit_creation_date 2017-12-04
_audit_creation_method
;
Olex2 1.2
(compiled 2017.08.10 svn.r3458 for OlexSys, GUI svn.r5381)
;
_audit_update_record
;
2018-05-24 deposited with the CCDC.
2018-07-05 downloaded from the CCDC.
;
_cell_angle_alpha 90
_cell_angle_beta 94.265(3)
_cell_angle_gamma 90
_cell_formula_units_Z 4
_cell_length_a 8.0732(5)
_cell_length_b 19.5258(11)
_cell_length_c 24.4945(14)
_cell_measurement_reflns_used 9902
_cell_measurement_temperature 150(2)
_cell_measurement_theta_max 60.66
_cell_measurement_theta_min 2.52
_cell_volume 3850.5(4)
_computing_cell_refinement 'SAINT v8.34A (Bruker, 2013)'
_computing_data_collection 'APEX 2 (2013) Bruker AXS Inc., Madison, WI 53719-1173.'
_computing_data_reduction 'SAINT v8.34A (Bruker, 2013)'
_computing_molecular_graphics 'Olex2 (Dolomanov et al., 2009)'
_computing_publication_material 'Olex2 (Dolomanov et al., 2009)'
_computing_structure_refinement 'XL (Sheldrick, 2008)'
_computing_structure_solution 'ShelXT (Sheldrick, 2015)'
_diffrn_ambient_temperature 150
_diffrn_detector_area_resol_mean 10.24
_diffrn_measured_fraction_theta_full 1.000
_diffrn_measured_fraction_theta_max 0.994
_diffrn_measurement_device_type 'Bruker APEX-II CCD'
_diffrn_measurement_method '\f and \w scans'
_diffrn_radiation_type GaK\a
_diffrn_radiation_wavelength 1.34139
_diffrn_reflns_av_R_equivalents 0.0927
_diffrn_reflns_av_unetI/netI 0.0343
_diffrn_reflns_Laue_measured_fraction_full 1.000
_diffrn_reflns_Laue_measured_fraction_max 0.994
_diffrn_reflns_limit_h_max 10
_diffrn_reflns_limit_h_min -10
_diffrn_reflns_limit_k_max 25
_diffrn_reflns_limit_k_min 0
_diffrn_reflns_limit_l_max 31
_diffrn_reflns_limit_l_min 0
_diffrn_reflns_number 8870
_diffrn_reflns_point_group_measured_fraction_full 1.000
_diffrn_reflns_point_group_measured_fraction_max 0.994
_diffrn_reflns_theta_full 53.594
_diffrn_reflns_theta_max 60.895
_diffrn_reflns_theta_min 2.520
_diffrn_source 'Metaljet Source'
_diffrn_standards_number 0
_exptl_absorpt_coefficient_mu 7.896
_exptl_absorpt_correction_T_max 0.7519
_exptl_absorpt_correction_T_min 0.4752
_exptl_absorpt_correction_type multi-scan
_exptl_absorpt_process_details
;
 TWINABS-2012/1 (Bruker,2012) was used for absorption correction.
 
For component 1:
 wR2(int) was 0.1471 before and 0.0795 after correction.
 The Ratio of minimum to maximum transmission not present.
 The \l/2 correction factor is Not present
 
For component 2:
 wR2(int) was 0.1628 before and 0.0772 after correction.
 The Ratio of minimum to maximum transmission is 0.60.
 The \l/2 correction factor is Not present

Final HKLF 4 output contains 98818 reflections, Rint = 0.0927
 (64206 with I > 3sig(I), Rint = 0.0831)
;
_exptl_crystal_colour green
_exptl_crystal_colour_primary green
_exptl_crystal_density_diffrn 1.555
_exptl_crystal_description needle
_exptl_crystal_F_000 1832
_exptl_crystal_size_max 0.3
_exptl_crystal_size_mid 0.06
_exptl_crystal_size_min 0.03
_refine_diff_density_max 0.663
_refine_diff_density_min -0.610
_refine_diff_density_rms 0.095
_refine_ls_extinction_method none
_refine_ls_goodness_of_fit_ref 1.162
_refine_ls_hydrogen_treatment constr
_refine_ls_matrix_type full
_refine_ls_number_parameters 488
_refine_ls_number_reflns 8870
_refine_ls_number_restraints 0
_refine_ls_restrained_S_all 1.162
_refine_ls_R_factor_all 0.0809
_refine_ls_R_factor_gt 0.0721
_refine_ls_shift/su_max 0.001
_refine_ls_shift/su_mean 0.000
_refine_ls_structure_factor_coef Fsqd
_refine_ls_weighting_details 'w=1/[\s^2^(Fo^2^)+(0.0495P)^2^+12.5351P] where P=(Fo^2^+2Fc^2^)/3'
_refine_ls_weighting_scheme calc
_refine_ls_wR_factor_gt 0.1594
_refine_ls_wR_factor_ref 0.1635
_reflns_Friedel_coverage 0.000
_reflns_number_gt 7804
_reflns_number_total 8870
_reflns_threshold_expression 'I > 2\s(I)'
_cod_data_source_file c8dt02140f2.cif
_cod_data_source_block comp_12b
_cod_depositor_comments 'Adding full bibliography for 7046963--7046983.cif.'
_cod_database_code 7046967
_shelxl_version_number 2014-3
_shelx_space_group_comment
;
The symmetry employed for this shelxl refinement is uniquely defined
by the following loop, which should always be used as a source of
symmetry information in preference to the above space-group names.
They are only intended as comments.
;
_shelx_estimated_absorpt_t_max 0.798
_shelx_estimated_absorpt_t_min 0.200
_olex2_refinement_description
;
1. Twinned data refinement
 Scales: 1
 0
2. Fixed Uiso
 At 1.2 times of:
  All C(H) groups, All C(H,H) groups
3.a Secondary CH2 refined with riding coordinates:
 C8(H8A,H8B), C22(H22A,H22B), C29(H29A,H29B), C35(H35A,H35B)
3.b Aromatic/amide H refined with riding coordinates:
 C1(H1), C3(H3), C5(H5), C10(H10), C11(H11), C12(H12), C13(H13), C14(H14),
 C15(H15), C17(H17), C19(H19), C24(H24), C25(H25), C26(H26), C27(H27), C28(H28),
  C31(H31), C32(H32), C33(H33), C34(H34), C37(H37), C38(H38), C39(H39), C40(H40)
;
_olex2_submission_special_instructions 'No special instructions were received'

loop_
_space_group_symop_operation_xyz
'x, y, z'
'-x+1/2, y+1/2, -z+1/2'
'-x, -y, -z'
'x-1/2, -y-1/2, z-1/2'

loop_
_atom_site_label
_atom_site_type_symbol
_atom_site_fract_x
_atom_site_fract_y
_atom_site_fract_z
_atom_site_U_iso_or_equiv
_atom_site_adp_type
_atom_site_occupancy
_atom_site_site_symmetry_order
_atom_site_calc_flag
_atom_site_refinement_flags_posn
Cu1 Cu 0.67245(8) 0.63853(3) 0.21617(3) 0.02728(16) Uani 1 1 d .
Cu2 Cu 0.33772(8) 0.61811(3) 0.27189(2) 0.02704(16) Uani 1 1 d .
Cl1 Cl 0.73013(17) 0.91503(6) 0.02140(5) 0.0447(3) Uani 1 1 d .
Cl2 Cl 0.97743(14) 0.84469(5) 0.22356(5) 0.0377(3) Uani 1 1 d .
Cl3 Cl 0.26787(18) 0.35946(6) 0.48224(5) 0.0460(3) Uani 1 1 d .
Cl4 Cl 0.02992(14) 0.41103(5) 0.27488(5) 0.0366(2) Uani 1 1 d .
O1 O 0.7972(4) 0.71886(15) 0.20213(12) 0.0329(7) Uani 1 1 d .
O2 O 0.2178(4) 0.53684(15) 0.28837(12) 0.0318(7) Uani 1 1 d .
O3 O 0.5597(4) 0.55882(14) 0.24004(12) 0.0311(6) Uani 1 1 d .
O4 O 0.4453(4) 0.69807(14) 0.24577(12) 0.0298(6) Uani 1 1 d .
N1 N 0.5858(5) 0.63136(17) 0.13714(15) 0.0285(7) Uani 1 1 d .
N2 N 0.4241(4) 0.62996(17) 0.35008(15) 0.0281(7) Uani 1 1 d .
N3 N 0.8094(4) 0.62639(19) 0.28663(15) 0.0305(8) Uani 1 1 d .
N4 N 0.1979(4) 0.62719(17) 0.20093(15) 0.0286(7) Uani 1 1 d .
C1 C 0.5945(5) 0.6807(2) 0.10286(17) 0.0280(8) Uani 1 1 d .
H1 H 0.5372 0.6744 0.0679 0.034 Uiso 1 1 calc R
C2 C 0.6816(5) 0.7449(2) 0.11152(17) 0.0279(8) Uani 1 1 d .
C3 C 0.6675(6) 0.7933(2) 0.06838(17) 0.0310(9) Uani 1 1 d .
H3 H 0.6013 0.7834 0.0356 0.037 Uiso 1 1 calc R
C4 C 0.7499(6) 0.8547(2) 0.07414(18) 0.0307(9) Uani 1 1 d .
C5 C 0.8475(6) 0.8707(2) 0.12157(18) 0.0320(9) Uani 1 1 d .
H5 H 0.9050 0.9131 0.1247 0.038 Uiso 1 1 calc R
C6 C 0.8596(5) 0.8245(2) 0.16362(17) 0.0291(9) Uani 1 1 d .
C7 C 0.7794(5) 0.7595(2) 0.16130(17) 0.0271(8) Uani 1 1 d .
C8 C 0.4949(5) 0.5689(2) 0.11760(19) 0.0323(9) Uani 1 1 d .
H8A H 0.4165 0.5809 0.0861 0.039 Uiso 1 1 calc R
H8B H 0.4295 0.5512 0.1471 0.039 Uiso 1 1 calc R
C9 C 0.6113(6) 0.5142(2) 0.10074(19) 0.0330(9) Uani 1 1 d .
C10 C 0.6649(6) 0.5135(3) 0.0483(2) 0.0409(11) Uani 1 1 d .
H10 H 0.6265 0.5474 0.0225 0.049 Uiso 1 1 calc R
C11 C 0.7754(7) 0.4630(3) 0.0332(3) 0.0571(16) Uani 1 1 d .
H11 H 0.8129 0.4629 -0.0026 0.069 Uiso 1 1 calc R
C12 C 0.8299(8) 0.4136(3) 0.0702(3) 0.0655(19) Uani 1 1 d .
H12 H 0.9043 0.3791 0.0599 0.079 Uiso 1 1 calc R
C13 C 0.7766(8) 0.4141(3) 0.1224(3) 0.0639(17) Uani 1 1 d .
H13 H 0.8156 0.3802 0.1480 0.077 Uiso 1 1 calc R
C14 C 0.6668(7) 0.4636(2) 0.1377(2) 0.0454(12) Uani 1 1 d .
H14 H 0.6292 0.4631 0.1735 0.055 Uiso 1 1 calc R
C15 C 0.4145(5) 0.5835(2) 0.38708(17) 0.0284(9) Uani 1 1 d .
H15 H 0.4698 0.5929 0.4219 0.034 Uiso 1 1 calc R
C16 C 0.3288(5) 0.5190(2) 0.38129(17) 0.0274(8) Uani 1 1 d .
C17 C 0.3363(6) 0.4750(2) 0.42718(17) 0.0309(9) Uani 1 1 d .
H17 H 0.4001 0.4878 0.4597 0.037 Uiso 1 1 calc R
C18 C 0.2530(6) 0.4143(2) 0.42532(17) 0.0330(10) Uani 1 1 d .
C19 C 0.1573(6) 0.3941(2) 0.37862(18) 0.0310(9) Uani 1 1 d .
H19 H 0.0985 0.3519 0.3780 0.037 Uiso 1 1 calc R
C20 C 0.1489(5) 0.4358(2) 0.33343(17) 0.0285(9) Uani 1 1 d .
C21 C 0.2325(5) 0.5002(2) 0.33189(17) 0.0280(8) Uani 1 1 d .
C22 C 0.5186(6) 0.6927(2) 0.36715(19) 0.0320(9) Uani 1 1 d .
H22A H 0.5836 0.7080 0.3367 0.038 Uiso 1 1 calc R
H22B H 0.5978 0.6816 0.3987 0.038 Uiso 1 1 calc R
C23 C 0.4063(5) 0.7502(2) 0.38285(18) 0.0291(9) Uani 1 1 d .
C24 C 0.3472(7) 0.7976(2) 0.34434(19) 0.0391(11) Uani 1 1 d .
H24 H 0.3778 0.7942 0.3077 0.047 Uiso 1 1 calc R
C25 C 0.2426(8) 0.8507(3) 0.3588(2) 0.0492(13) Uani 1 1 d .
H25 H 0.2016 0.8828 0.3320 0.059 Uiso 1 1 calc R
C26 C 0.1991(7) 0.8563(3) 0.4119(2) 0.0459(12) Uani 1 1 d .
H26 H 0.1279 0.8922 0.4218 0.055 Uiso 1 1 calc R
C27 C 0.2592(6) 0.8093(2) 0.4509(2) 0.0390(11) Uani 1 1 d .
H27 H 0.2293 0.8132 0.4876 0.047 Uiso 1 1 calc R
C28 C 0.3629(6) 0.7567(2) 0.43667(19) 0.0345(10) Uani 1 1 d .
H28 H 0.4047 0.7250 0.4637 0.041 Uiso 1 1 calc R
C29 C 0.6512(5) 0.5232(2) 0.28150(19) 0.0329(9) Uani 1 1 d .
H29A H 0.7111 0.4850 0.2651 0.039 Uiso 1 1 calc R
H29B H 0.5742 0.5033 0.3069 0.039 Uiso 1 1 calc R
C30 C 0.7750(5) 0.5688(2) 0.31334(19) 0.0315(9) Uani 1 1 d .
C31 C 0.8456(6) 0.5546(3) 0.3656(2) 0.0397(11) Uani 1 1 d .
H31 H 0.8192 0.5135 0.3838 0.048 Uiso 1 1 calc R
C32 C 0.9542(6) 0.6012(3) 0.3903(2) 0.0426(12) Uani 1 1 d .
H32 H 1.0036 0.5924 0.4260 0.051 Uiso 1 1 calc R
C33 C 0.9922(6) 0.6613(3) 0.3632(2) 0.0411(11) Uani 1 1 d .
H33 H 1.0661 0.6942 0.3801 0.049 Uiso 1 1 calc R
C34 C 0.9198(6) 0.6716(3) 0.3113(2) 0.0374(10) Uani 1 1 d .
H34 H 0.9476 0.7116 0.2919 0.045 Uiso 1 1 calc R
C35 C 0.3495(6) 0.7325(2) 0.20445(18) 0.0318(9) Uani 1 1 d .
H35A H 0.4237 0.7528 0.1784 0.038 Uiso 1 1 calc R
H35B H 0.2881 0.7703 0.2209 0.038 Uiso 1 1 calc R
C36 C 0.2268(5) 0.6848(2) 0.17370(18) 0.0310(9) Uani 1 1 d .
C37 C 0.1523(6) 0.6977(3) 0.12188(19) 0.0392(11) Uani 1 1 d .
H37 H 0.1736 0.7392 0.1034 0.047 Uiso 1 1 calc R
C38 C 0.0471(7) 0.6492(3) 0.0977(2) 0.0448(12) Uani 1 1 d .
H38 H -0.0048 0.6568 0.0621 0.054 Uiso 1 1 calc R
C39 C 0.0173(6) 0.5893(3) 0.1256(2) 0.0413(11) Uani 1 1 d .
H39 H -0.0539 0.5551 0.1092 0.050 Uiso 1 1 calc R
C40 C 0.0926(6) 0.5801(2) 0.1773(2) 0.0366(10) Uani 1 1 d .
H40 H 0.0700 0.5397 0.1970 0.044 Uiso 1 1 calc R

loop_
_atom_site_aniso_label
_atom_site_aniso_U_11
_atom_site_aniso_U_22
_atom_site_aniso_U_33
_atom_site_aniso_U_23
_atom_site_aniso_U_13
_atom_site_aniso_U_12
Cu1 0.0257(3) 0.0209(3) 0.0347(3) 0.0030(2) -0.0011(2) -0.0028(2)
Cu2 0.0270(3) 0.0210(3) 0.0326(3) 0.0022(2) -0.0009(2) -0.0029(2)
Cl1 0.0607(8) 0.0337(6) 0.0392(6) 0.0104(5) -0.0006(5) -0.0084(5)
Cl2 0.0386(6) 0.0272(5) 0.0457(6) -0.0010(4) -0.0080(5) -0.0052(4)
Cl3 0.0641(8) 0.0357(6) 0.0378(6) 0.0104(5) 0.0009(5) -0.0060(5)
Cl4 0.0386(6) 0.0262(5) 0.0435(6) -0.0028(4) -0.0061(5) -0.0043(4)
O1 0.0358(17) 0.0262(15) 0.0359(16) 0.0041(12) -0.0033(13) -0.0084(13)
O2 0.0339(17) 0.0280(15) 0.0325(15) 0.0040(12) -0.0045(12) -0.0042(13)
O3 0.0309(16) 0.0227(14) 0.0391(16) 0.0041(12) -0.0012(13) 0.0031(12)
O4 0.0298(16) 0.0219(14) 0.0371(16) 0.0034(12) -0.0005(12) 0.0008(12)
N1 0.0307(19) 0.0194(16) 0.0352(18) -0.0033(13) 0.0009(15) 0.0003(14)
N2 0.0270(18) 0.0204(16) 0.0363(18) -0.0035(14) -0.0024(14) 0.0000(14)
N3 0.0221(18) 0.034(2) 0.0353(19) 0.0056(15) 0.0034(14) 0.0033(15)
N4 0.0264(18) 0.0228(17) 0.0363(19) 0.0006(14) 0.0012(14) -0.0037(14)
C1 0.027(2) 0.026(2) 0.030(2) -0.0031(16) 0.0023(16) 0.0008(16)
C2 0.028(2) 0.0240(19) 0.032(2) 0.0001(16) 0.0038(16) 0.0013(16)
C3 0.033(2) 0.030(2) 0.030(2) -0.0011(17) 0.0011(17) 0.0015(18)
C4 0.035(2) 0.024(2) 0.034(2) 0.0047(16) 0.0063(18) 0.0034(17)
C5 0.035(2) 0.0209(19) 0.041(2) -0.0003(17) 0.0041(18) 0.0003(17)
C6 0.027(2) 0.027(2) 0.034(2) -0.0042(16) 0.0021(17) 0.0009(17)
C7 0.024(2) 0.0239(19) 0.034(2) -0.0014(16) 0.0033(16) 0.0024(16)
C8 0.028(2) 0.026(2) 0.043(2) -0.0041(18) -0.0001(18) -0.0036(17)
C9 0.027(2) 0.024(2) 0.047(3) -0.0100(18) -0.0039(18) -0.0016(17)
C10 0.034(3) 0.041(3) 0.046(3) -0.013(2) -0.007(2) 0.000(2)
C11 0.042(3) 0.070(4) 0.059(3) -0.030(3) 0.002(3) 0.005(3)
C12 0.048(4) 0.055(4) 0.091(5) -0.033(3) -0.010(3) 0.019(3)
C13 0.067(4) 0.039(3) 0.084(5) -0.009(3) -0.010(3) 0.017(3)
C14 0.047(3) 0.027(2) 0.061(3) -0.003(2) 0.000(2) 0.001(2)
C15 0.027(2) 0.028(2) 0.030(2) -0.0036(16) 0.0000(16) 0.0018(16)
C16 0.027(2) 0.025(2) 0.031(2) -0.0010(16) 0.0035(16) 0.0016(16)
C17 0.036(2) 0.026(2) 0.030(2) -0.0025(16) 0.0036(18) 0.0034(18)
C18 0.046(3) 0.026(2) 0.028(2) 0.0051(16) 0.0084(18) 0.0036(19)
C19 0.033(2) 0.022(2) 0.038(2) -0.0011(17) 0.0063(18) 0.0004(17)
C20 0.028(2) 0.025(2) 0.032(2) -0.0061(16) -0.0009(17) 0.0002(16)
C21 0.026(2) 0.025(2) 0.034(2) -0.0029(16) 0.0048(16) -0.0001(16)
C22 0.033(2) 0.025(2) 0.038(2) -0.0014(17) -0.0003(18) -0.0042(17)
C23 0.026(2) 0.024(2) 0.037(2) -0.0017(16) -0.0019(17) -0.0075(16)
C24 0.054(3) 0.028(2) 0.034(2) -0.0026(18) -0.004(2) 0.002(2)
C25 0.065(4) 0.034(3) 0.046(3) 0.000(2) -0.010(3) 0.013(2)
C26 0.048(3) 0.035(3) 0.055(3) -0.008(2) -0.002(2) 0.014(2)
C27 0.041(3) 0.034(2) 0.042(3) -0.003(2) 0.007(2) -0.006(2)
C28 0.039(3) 0.028(2) 0.037(2) 0.0011(18) 0.0004(19) -0.0006(19)
C29 0.026(2) 0.026(2) 0.047(3) 0.0056(18) 0.0029(18) 0.0038(17)
C30 0.022(2) 0.029(2) 0.045(2) 0.0043(18) 0.0040(18) 0.0038(17)
C31 0.038(3) 0.039(3) 0.042(3) 0.011(2) 0.001(2) 0.007(2)
C32 0.028(2) 0.061(3) 0.038(2) 0.006(2) -0.0022(19) 0.010(2)
C33 0.026(2) 0.051(3) 0.046(3) -0.006(2) -0.002(2) -0.002(2)
C34 0.032(2) 0.038(2) 0.043(3) 0.002(2) 0.003(2) 0.001(2)
C35 0.035(2) 0.0204(19) 0.040(2) 0.0031(17) 0.0036(19) 0.0051(17)
C36 0.026(2) 0.029(2) 0.039(2) 0.0016(17) 0.0050(18) 0.0078(17)
C37 0.038(3) 0.041(3) 0.039(2) 0.007(2) 0.001(2) 0.004(2)
C38 0.040(3) 0.057(3) 0.037(2) 0.005(2) -0.004(2) 0.010(2)
C39 0.025(2) 0.054(3) 0.044(3) -0.005(2) -0.0018(19) -0.002(2)
C40 0.029(2) 0.035(2) 0.045(3) 0.000(2) 0.0012(19) -0.0048(19)

loop_
_atom_type_symbol
_atom_type_description
_atom_type_scat_dispersion_real
_atom_type_scat_dispersion_imag
_atom_type_scat_source
C C 0.0150 0.0070 'International Tables Vol C Tables 4.2.6.8 and 6.1.1.4'
H H 0.0000 0.0000 'International Tables Vol C Tables 4.2.6.8 and 6.1.1.4'
Cl Cl 0.3290 0.5400 'International Tables Vol C Tables 4.2.6.8 and 6.1.1.4'
Cu Cu -2.7970 3.6880 'International Tables Vol C Tables 4.2.6.8 and 6.1.1.4'
N N 0.0250 0.0140 'International Tables Vol C Tables 4.2.6.8 and 6.1.1.4'
O O 0.0410 0.0250 'International Tables Vol C Tables 4.2.6.8 and 6.1.1.4'

loop_
_geom_angle_atom_site_label_1
_geom_angle_atom_site_label_2
_geom_angle_atom_site_label_3
_geom_angle
O1 Cu1 O3 172.42(13)
O1 Cu1 O4 94.83(12)
O1 Cu1 N1 91.95(14)
O1 Cu1 N3 89.28(14)
O3 Cu1 O4 84.70(12)
O3 Cu1 N1 95.62(14)
O3 Cu1 N3 83.39(14)
N1 Cu1 O4 96.23(13)
N3 Cu1 O4 100.88(13)
N3 Cu1 N1 162.68(15)
O2 Cu2 O3 94.17(12)
O2 Cu2 O4 172.50(13)
O2 Cu2 N2 92.27(13)
O2 Cu2 N4 89.72(13)
O4 Cu2 O3 85.05(12)
O4 Cu2 N2 95.22(14)
O4 Cu2 N4 83.04(13)
N2 Cu2 O3 99.01(13)
N2 Cu2 N4 161.96(15)
N4 Cu2 O3 98.72(13)
C7 O1 Cu1 128.4(3)
C21 O2 Cu2 128.3(3)
Cu1 O3 Cu2 95.38(12)
C29 O3 Cu1 112.9(3)
C29 O3 Cu2 112.6(3)
Cu2 O4 Cu1 94.81(11)
C35 O4 Cu1 114.8(3)
C35 O4 Cu2 113.1(3)
C1 N1 Cu1 123.0(3)
C1 N1 C8 117.1(4)
C8 N1 Cu1 119.7(3)
C15 N2 Cu2 123.8(3)
C15 N2 C22 116.0(4)
C22 N2 Cu2 120.0(3)
C30 N3 Cu1 113.6(3)
C30 N3 C34 118.6(4)
C34 N3 Cu1 127.5(3)
C36 N4 Cu2 113.4(3)
C36 N4 C40 119.1(4)
C40 N4 Cu2 127.2(3)
N1 C1 H1 116.4
N1 C1 C2 127.2(4)
C2 C1 H1 116.4
C3 C2 C1 117.3(4)
C3 C2 C7 120.8(4)
C7 C2 C1 122.0(4)
C2 C3 H3 120.2
C4 C3 C2 119.7(4)
C4 C3 H3 120.2
C3 C4 Cl1 119.7(3)
C3 C4 C5 121.4(4)
C5 C4 Cl1 118.9(3)
C4 C5 H5 120.4
C6 C5 C4 119.1(4)
C6 C5 H5 120.4
C5 C6 Cl2 119.5(3)
C5 C6 C7 123.4(4)
C7 C6 Cl2 117.1(3)
O1 C7 C2 124.5(4)
O1 C7 C6 119.9(4)
C6 C7 C2 115.6(4)
N1 C8 H8A 109.3
N1 C8 H8B 109.3
N1 C8 C9 111.7(4)
H8A C8 H8B 107.9
C9 C8 H8A 109.3
C9 C8 H8B 109.3
C10 C9 C8 120.5(4)
C10 C9 C14 119.3(4)
C14 C9 C8 120.3(4)
C9 C10 H10 120.0
C9 C10 C11 120.1(5)
C11 C10 H10 120.0
C10 C11 H11 120.0
C12 C11 C10 120.0(6)
C12 C11 H11 120.0
C11 C12 H12 120.0
C11 C12 C13 120.0(5)
C13 C12 H12 120.0
C12 C13 H13 119.8
C12 C13 C14 120.5(6)
C14 C13 H13 119.8
C9 C14 H14 119.9
C13 C14 C9 120.1(6)
C13 C14 H14 119.9
N2 C15 H15 116.6
N2 C15 C16 126.9(4)
C16 C15 H15 116.6
C17 C16 C15 117.5(4)
C17 C16 C21 120.2(4)
C21 C16 C15 122.2(4)
C16 C17 H17 119.6
C18 C17 C16 120.7(4)
C18 C17 H17 119.6
C17 C18 Cl3 120.0(4)
C17 C18 C19 121.2(4)
C19 C18 Cl3 118.8(3)
C18 C19 H19 120.4
C20 C19 C18 119.1(4)
C20 C19 H19 120.4
C19 C20 Cl4 119.5(3)
C19 C20 C21 123.3(4)
C21 C20 Cl4 117.2(3)
O2 C21 C16 124.6(4)
O2 C21 C20 119.9(4)
C20 C21 C16 115.5(4)
N2 C22 H22A 109.2
N2 C22 H22B 109.2
N2 C22 C23 112.3(4)
H22A C22 H22B 107.9
C23 C22 H22A 109.2
C23 C22 H22B 109.2
C24 C23 C22 120.5(4)
C24 C23 C28 119.0(4)
C28 C23 C22 120.4(4)
C23 C24 H24 119.7
C23 C24 C25 120.6(5)
C25 C24 H24 119.7
C24 C25 H25 120.0
C26 C25 C24 119.9(5)
C26 C25 H25 120.0
C25 C26 H26 120.1
C25 C26 C27 119.9(5)
C27 C26 H26 120.1
C26 C27 H27 119.9
C26 C27 C28 120.3(5)
C28 C27 H27 119.9
C23 C28 H28 119.8
C27 C28 C23 120.3(4)
C27 C28 H28 119.8
O3 C29 H29A 109.2
O3 C29 H29B 109.2
O3 C29 C30 112.0(3)
H29A C29 H29B 107.9
C30 C29 H29A 109.2
C30 C29 H29B 109.2
N3 C30 C29 113.3(4)
N3 C30 C31 122.1(4)
C31 C30 C29 124.6(4)
C30 C31 H31 120.7
C32 C31 C30 118.7(5)
C32 C31 H31 120.7
C31 C32 H32 119.9
C31 C32 C33 120.2(4)
C33 C32 H32 119.9
C32 C33 H33 121.0
C34 C33 C32 118.0(5)
C34 C33 H33 121.0
N3 C34 C33 122.3(5)
N3 C34 H34 118.8
C33 C34 H34 118.8
O4 C35 H35A 109.3
O4 C35 H35B 109.3
O4 C35 C36 111.7(3)
H35A C35 H35B 107.9
C36 C35 H35A 109.3
C36 C35 H35B 109.3
N4 C36 C35 113.6(4)
N4 C36 C37 121.9(4)
C37 C36 C35 124.5(4)
C36 C37 H37 120.6
C38 C37 C36 118.8(5)
C38 C37 H37 120.6
C37 C38 H38 120.2
C37 C38 C39 119.6(5)
C39 C38 H38 120.2
C38 C39 H39 120.6
C40 C39 C38 118.9(5)
C40 C39 H39 120.6
N4 C40 C39 121.7(4)
N4 C40 H40 119.1
C39 C40 H40 119.1

loop_
_geom_bond_atom_site_label_1
_geom_bond_atom_site_label_2
_geom_bond_distance
Cu1 O1 1.909(3)
Cu1 O3 1.916(3)
Cu1 O4 2.332(3)
Cu1 N1 2.014(4)
Cu1 N3 1.993(4)
Cu2 O2 1.917(3)
Cu2 O3 2.317(3)
Cu2 O4 1.919(3)
Cu2 N2 2.002(4)
Cu2 N4 2.009(4)
Cl1 C4 1.746(4)
Cl2 C6 1.734(4)
Cl3 C18 1.755(4)
Cl4 C20 1.734(4)
O1 C7 1.276(5)
O2 C21 1.282(5)
O3 C29 1.396(5)
O4 C35 1.399(5)
N1 C1 1.284(5)
N1 C8 1.484(5)
N2 C15 1.288(5)
N2 C22 1.486(5)
N3 C30 1.340(5)
N3 C34 1.363(6)
N4 C36 1.338(5)
N4 C40 1.352(6)
C1 H1 0.9500
C1 C2 1.444(6)
C2 C3 1.416(6)
C2 C7 1.431(6)
C3 H3 0.9500
C3 C4 1.374(6)
C4 C5 1.390(6)
C5 H5 0.9500
C5 C6 1.366(6)
C6 C7 1.425(6)
C8 H8A 0.9900
C8 H8B 0.9900
C8 C9 1.502(6)
C9 C10 1.386(7)
C9 C14 1.391(7)
C10 H10 0.9500
C10 C11 1.397(7)
C11 H11 0.9500
C11 C12 1.374(9)
C12 H12 0.9500
C12 C13 1.379(10)
C13 H13 0.9500
C13 C14 1.382(8)
C14 H14 0.9500
C15 H15 0.9500
C15 C16 1.440(6)
C16 C17 1.413(6)
C16 C21 1.436(6)
C17 H17 0.9500
C17 C18 1.360(6)
C18 C19 1.389(6)
C19 H19 0.9500
C19 C20 1.372(6)
C20 C21 1.429(6)
C22 H22A 0.9900
C22 H22B 0.9900
C22 C23 1.511(6)
C23 C24 1.382(6)
C23 C28 1.395(6)
C24 H24 0.9500
C24 C25 1.398(7)
C25 H25 0.9500
C25 C26 1.378(8)
C26 H26 0.9500
C26 C27 1.385(7)
C27 H27 0.9500
C27 C28 1.386(7)
C28 H28 0.9500
C29 H29A 0.9900
C29 H29B 0.9900
C29 C30 1.512(6)
C30 C31 1.389(6)
C31 H31 0.9500
C31 C32 1.371(7)
C32 H32 0.9500
C32 C33 1.395(7)
C33 H33 0.9500
C33 C34 1.374(7)
C34 H34 0.9500
C35 H35A 0.9900
C35 H35B 0.9900
C35 C36 1.518(6)
C36 C37 1.386(6)
C37 H37 0.9500
C37 C38 1.376(7)
C38 H38 0.9500
C38 C39 1.385(7)
C39 H39 0.9500
C39 C40 1.377(7)
C40 H40 0.9500

loop_
_twin_individual_id
_twin_individual_mass_fraction_refined
1 1
2 0
